data_7027460
loop_
_publ_author_name
'Aneetha, Halikhedkar'
'Lai, Ying-Huang'
'Lin, Shih-Chi'
'Panneerselvam, Kaliyamoorthy'
'Lu, Tian-Huey'
'Chung, Chung-Sun'

_publ_section_title
;
 Copper(II) complexes of tetraaza macrocycles bearing pendant arms:
 syntheses, structures and properties
;
_journal_issue 16
_journal_name_full 'Journal of the Chemical Society, Dalton Transactions'
_journal_page_first 2885
_journal_paper_doi 10.1039/a902955i
_journal_year 1999
_chemical_formula_sum 'C18 H40 Cl2 Cu N4 O14'
_chemical_formula_weight 670.98
_space_group_IT_number 14
_symmetry_cell_setting monoclinic
_symmetry_space_group_name_Hall '-P 2ybc'
_symmetry_space_group_name_H-M 'P 1 21/c 1'
_atom_sites_solution_hydrogens geom
_atom_sites_solution_primary heavy
_atom_sites_solution_secondary difmap
_audit_creation_method SHELXL-97
_cell_angle_alpha 90.00
_cell_angle_beta 81.694(17)
_cell_angle_gamma 90.00
_cell_formula_units_Z 2
_cell_length_a 8.8330(18)
_cell_length_b 9.8814(12)
_cell_length_c 16.1678(16)
_cell_measurement_temperature 293(2)
_cell_volume 1396.4(4)
_computing_structure_refinement 'SHELXL-97 (Sheldrick, 1997)'
_computing_structure_solution 'SHELXS-97 (Sheldrick, 1990)'
_diffrn_ambient_temperature 293(2)
_diffrn_measured_fraction_theta_full 0.995
_diffrn_measured_fraction_theta_max 0.995
_diffrn_measurement_device_type 'Enraf-Nonious CAD4'
_diffrn_radiation_monochromator graphite
_diffrn_radiation_source 'fine-focus sealed tube'
_diffrn_radiation_type MoK\a
_diffrn_radiation_wavelength 0.71073
_diffrn_reflns_av_R_equivalents 0.0000
_diffrn_reflns_av_sigmaI/netI 0.0147
_diffrn_reflns_limit_h_max 10
_diffrn_reflns_limit_h_min -10
_diffrn_reflns_limit_k_max 11
_diffrn_reflns_limit_k_min 0
_diffrn_reflns_limit_l_max 19
_diffrn_reflns_limit_l_min 0
_diffrn_reflns_number 2442
_diffrn_reflns_theta_full 24.96
_diffrn_reflns_theta_max 24.96
_diffrn_reflns_theta_min 2.33
_exptl_absorpt_coefficient_mu 1.046
_exptl_absorpt_correction_T_max 0.999
_exptl_absorpt_correction_T_min 0.685
_exptl_absorpt_correction_type PNRCVAX
_exptl_crystal_colour blue
_exptl_crystal_density_diffrn 1.596
_exptl_crystal_density_method 'not measured'
_exptl_crystal_description equant
_exptl_crystal_F_000 702
_exptl_crystal_size_max 0.53
_exptl_crystal_size_mid 0.51
_exptl_crystal_size_min 0.40
_refine_diff_density_max 0.850
_refine_diff_density_min -0.458
_refine_diff_density_rms 0.087
_refine_ls_extinction_method none
_refine_ls_goodness_of_fit_ref 1.075
_refine_ls_hydrogen_treatment mixed
_refine_ls_matrix_type full
_refine_ls_number_parameters 180
_refine_ls_number_reflns 2442
_refine_ls_number_restraints 0
_refine_ls_restrained_S_all 1.075
_refine_ls_R_factor_all 0.0719
_refine_ls_R_factor_gt 0.0515
_refine_ls_shift/su_max 0.009
_refine_ls_shift/su_mean 0.001
_refine_ls_structure_factor_coef Fsqd
_refine_ls_weighting_details 'calc w=1/[\s^2^(Fo^2^)+(0.0787P)^2^+2.5041P] where P=(Fo^2^+2Fc^2^)/3'
_refine_ls_weighting_scheme calc
_refine_ls_wR_factor_gt 0.1401
_refine_ls_wR_factor_ref 0.1545
_reflns_number_gt 1798
_reflns_number_total 2442
_reflns_threshold_expression >2sigma(I)
_cod_data_source_file 902955isup1.cif
_cod_data_source_block 7
_cod_depositor_comments
;
The following automatic conversions were performed:

'_atom_sites_solution_primary' value 'heavy atom method' was changed
to 'heavy'.

Automatic conversion script
Id: cif_fix_values 6452 2018-10-05 10:23:21Z andrius 
;
_cod_original_sg_symbol_H-M P21/C
_cod_database_code 7027460

loop_
_symmetry_equiv_pos_as_xyz
'x, y, z'
'-x, y+1/2, -z+1/2'
'-x, -y, -z'
'x, -y-1/2, z-1/2'

loop_
_atom_site_label
_atom_site_type_symbol
_atom_site_fract_x
_atom_site_fract_y
_atom_site_fract_z
_atom_site_U_iso_or_equiv
_atom_site_adp_type
_atom_site_occupancy
_atom_site_symmetry_multiplicity
_atom_site_calc_flag
_atom_site_refinement_flags
Cu1 Cu 0.0000 0.0000 0.0000 0.0301(2) Uani 1 2 d S
N1 N 0.1481(4) 0.0111(3) -0.1115(2) 0.0443(9) Uani 1 1 d .
N2 N -0.1055(4) 0.1756(3) -0.0392(2) 0.0407(8) Uani 1 1 d .
O1 O 0.1399(4) 0.3908(3) 0.0667(2) 0.0632(10) Uani 1 1 d .
H1O1 H 0.2400 0.3732 0.0997 0.080 Uiso 1 1 d .
O2 O 0.1449(4) 0.1684(3) 0.0506(2) 0.0492(8) Uani 1 1 d .
C1 C 0.1237(7) 0.1483(5) -0.1437(3) 0.0640(14) Uani 1 1 d .
H1A H 0.1640 0.1527 -0.2027 0.080 Uiso 1 1 calc R
H1B H 0.1780 0.2141 -0.1145 0.080 Uiso 1 1 calc R
C2 C -0.0435(6) 0.1813(5) -0.1312(3) 0.0568(13) Uani 1 1 d .
H2A H -0.0976 0.1170 -0.1616 0.080 Uiso 1 1 calc R
H2B H -0.0589 0.2711 -0.1528 0.080 Uiso 1 1 calc R
C3 C -0.2770(5) 0.1643(5) -0.0291(3) 0.0540(12) Uani 1 1 d .
H3 H -0.3004 0.0865 -0.0627 0.080 Uiso 1 1 calc R
C4 C -0.3474(6) 0.1355(5) 0.0595(4) 0.0643(14) Uani 1 1 d .
H4A H -0.4577 0.1408 0.0623 0.080 Uiso 1 1 calc R
H4B H -0.3168 0.2071 0.0947 0.080 Uiso 1 1 calc R
C5 C -0.3090(6) 0.0010(5) 0.0968(4) 0.0627(14) Uani 1 1 d .
H5A H -0.3754 -0.0117 0.1495 0.080 Uiso 1 1 calc R
H5B H -0.3306 -0.0711 0.0595 0.080 Uiso 1 1 calc R
C6 C 0.1215(7) -0.0871(6) -0.1776(3) 0.0674(15) Uani 1 1 d .
H6A H 0.0198 -0.0756 -0.1908 0.080 Uiso 1 1 calc R
H6B H 0.1332 -0.1776 -0.1579 0.080 Uiso 1 1 calc R
H6C H 0.1944 -0.0715 -0.2267 0.080 Uiso 1 1 calc R
C7 C -0.0538(6) 0.2987(4) 0.0021(3) 0.0504(12) Uani 1 1 d .
H7A H -0.1357 0.3285 0.0447 0.080 Uiso 1 1 calc R
H7B H -0.0348 0.3703 -0.0392 0.080 Uiso 1 1 calc R
C8 C 0.0883(5) 0.2776(4) 0.0417(3) 0.0440(10) Uani 1 1 d .
C9 C -0.3511(7) 0.2882(6) -0.0641(4) 0.0756(18) Uani 1 1 d .
H9A H -0.3510 0.3625 -0.0259 0.080 Uiso 1 1 calc R
H9B H -0.4545 0.2669 -0.0712 0.080 Uiso 1 1 calc R
H9C H -0.2941 0.3126 -0.1171 0.080 Uiso 1 1 calc R
Cl1 Cl 0.30636(13) 0.49169(12) -0.21243(8) 0.0523(3) Uani 1 1 d .
O3 O 0.3470(7) 0.6230(5) -0.2386(4) 0.124(2) Uani 1 1 d .
O4 O 0.1538(8) 0.4865(7) -0.1810(6) 0.160(3) Uani 1 1 d .
O5 O 0.3099(11) 0.4140(7) -0.2819(5) 0.184(4) Uani 1 1 d .
O6 O 0.3898(12) 0.4475(11) -0.1588(8) 0.252(6) Uani 1 1 d .
OW1 O 0.3534(4) 0.3511(4) 0.1536(3) 0.0778(12) Uani 1 1 d .
H1OW H 0.3763 0.2752 0.1710 0.080 Uiso 1 1 d .
H2OW H 0.4237 0.3980 0.1677 0.080 Uiso 1 1 d .

loop_
_atom_site_aniso_label
_atom_site_aniso_U_11
_atom_site_aniso_U_22
_atom_site_aniso_U_33
_atom_site_aniso_U_23
_atom_site_aniso_U_13
_atom_site_aniso_U_12
Cu1 0.0331(4) 0.0224(4) 0.0347(4) 0.0010(3) -0.0044(3) 0.0008(3)
N1 0.043(2) 0.044(2) 0.0430(19) 0.0032(16) 0.0025(16) -0.0012(16)
N2 0.048(2) 0.0255(17) 0.052(2) 0.0007(15) -0.0175(17) 0.0031(15)
O1 0.067(2) 0.0288(16) 0.102(3) -0.0056(17) -0.038(2) -0.0038(15)
O2 0.0528(19) 0.0295(16) 0.069(2) -0.0031(14) -0.0221(16) 0.0009(13)
C1 0.074(4) 0.052(3) 0.062(3) 0.018(2) 0.002(3) -0.007(3)
C2 0.069(3) 0.043(3) 0.061(3) 0.014(2) -0.019(3) -0.003(2)
C3 0.047(3) 0.039(2) 0.080(3) -0.005(2) -0.022(2) 0.001(2)
C4 0.046(3) 0.058(3) 0.089(4) -0.011(3) -0.009(3) 0.010(2)
C5 0.040(2) 0.066(3) 0.077(3) 0.005(3) 0.012(2) -0.001(2)
C6 0.079(4) 0.063(3) 0.059(3) -0.010(3) -0.004(3) 0.011(3)
C7 0.057(3) 0.025(2) 0.074(3) -0.002(2) -0.027(2) 0.0030(19)
C8 0.046(2) 0.029(2) 0.059(3) -0.0009(19) -0.013(2) -0.0029(19)
C9 0.069(4) 0.054(3) 0.114(5) -0.004(3) -0.046(4) 0.014(3)
Cl1 0.0497(7) 0.0477(7) 0.0604(7) -0.0080(5) -0.0107(5) -0.0050(5)
O3 0.143(5) 0.065(3) 0.169(6) 0.018(3) -0.036(4) -0.024(3)
O4 0.085(4) 0.180(7) 0.199(8) 0.028(5) 0.033(5) -0.011(4)
O5 0.252(10) 0.121(6) 0.165(6) -0.086(5) 0.012(6) -0.026(6)
O6 0.258(10) 0.199(8) 0.357(15) 0.132(9) -0.242(11) -0.069(8)
OW1 0.060(2) 0.076(3) 0.103(3) 0.003(2) -0.033(2) -0.0006(19)

loop_
_atom_type_symbol
_atom_type_description
_atom_type_scat_dispersion_real
_atom_type_scat_dispersion_imag
_atom_type_scat_source
C C 0.0033 0.0016 'International Tables Vol C Tables 4.2.6.8 and 6.1.1.4'
H H 0.0000 0.0000 'International Tables Vol C Tables 4.2.6.8 and 6.1.1.4'
O O 0.0106 0.0060 'International Tables Vol C Tables 4.2.6.8 and 6.1.1.4'
N N 0.0061 0.0033 'International Tables Vol C Tables 4.2.6.8 and 6.1.1.4'
Cu Cu 0.3201 1.2651 'International Tables Vol C Tables 4.2.6.8 and 6.1.1.4'
Cl Cl 0.1484 0.1585 'International Tables Vol C Tables 4.2.6.8 and 6.1.1.4'

loop_
_geom_angle_atom_site_label_1
_geom_angle_atom_site_label_2
_geom_angle_atom_site_label_3
_geom_angle
_geom_angle_site_symmetry_1
_geom_angle_site_symmetry_3
N1 Cu1 N1 180.0 . 3
N1 Cu1 N2 93.10(14) . 3
N1 Cu1 N2 86.90(14) 3 3
N1 Cu1 N2 86.90(14) . .
N1 Cu1 N2 93.10(14) 3 .
N2 Cu1 N2 180.0 3 .
N1 Cu1 O2 92.44(13) . 3
N1 Cu1 O2 87.56(13) 3 3
N2 Cu1 O2 78.82(12) 3 3
N2 Cu1 O2 101.18(12) . 3
N1 Cu1 O2 87.56(13) . .
N1 Cu1 O2 92.44(13) 3 .
N2 Cu1 O2 101.18(12) 3 .
N2 Cu1 O2 78.82(12) . .
O2 Cu1 O2 180.0 3 .
C1 N1 C5 108.8(4) . 3
C1 N1 C6 107.4(4) . .
C5 N1 C6 108.6(4) 3 .
C1 N1 Cu1 104.4(3) . .
C5 N1 Cu1 110.9(3) 3 .
C6 N1 Cu1 116.4(3) . .
C7 N2 C3 112.4(3) . .
C7 N2 C2 108.6(4) . .
C3 N2 C2 109.0(4) . .
C7 N2 Cu1 111.1(2) . .
C3 N2 Cu1 112.8(3) . .
C2 N2 Cu1 102.3(3) . .
C8 O1 H1O1 110.8(3) . .
C8 O2 Cu1 109.9(3) . .
N1 C1 C2 110.1(4) . .
N1 C1 H1A 109.6 . .
C2 C1 H1A 109.6 . .
N1 C1 H1B 109.6 . .
C2 C1 H1B 109.6 . .
H1A C1 H1B 108.2 . .
C1 C2 N2 109.5(4) . .
C1 C2 H2A 109.8 . .
N2 C2 H2A 109.8 . .
C1 C2 H2B 109.8 . .
N2 C2 H2B 109.8 . .
H2A C2 H2B 108.2 . .
N2 C3 C4 112.9(4) . .
N2 C3 C9 112.2(4) . .
C4 C3 C9 111.3(5) . .
N2 C3 H3 106.7 . .
C4 C3 H3 106.7 . .
C9 C3 H3 106.7 . .
C3 C4 C5 117.3(4) . .
C3 C4 H4A 108.0 . .
C5 C4 H4A 108.0 . .
C3 C4 H4B 108.0 . .
C5 C4 H4B 108.0 . .
H4A C4 H4B 107.2 . .
N1 C5 C4 114.2(4) 3 .
N1 C5 H5A 108.7 3 .
C4 C5 H5A 108.7 . .
N1 C5 H5B 108.7 3 .
C4 C5 H5B 108.7 . .
H5A C5 H5B 107.6 . .
N1 C6 H6A 109.5 . .
N1 C6 H6B 109.5 . .
H6A C6 H6B 109.5 . .
N1 C6 H6C 109.5 . .
H6A C6 H6C 109.5 . .
H6B C6 H6C 109.5 . .
N2 C7 C8 114.0(3) . .
N2 C7 H7A 108.8 . .
C8 C7 H7A 108.8 . .
N2 C7 H7B 108.8 . .
C8 C7 H7B 108.8 . .
H7A C7 H7B 107.7 . .
O2 C8 O1 124.4(4) . .
O2 C8 C7 124.1(4) . .
O1 C8 C7 111.5(4) . .
C3 C9 H9A 109.5 . .
C3 C9 H9B 109.5 . .
H9A C9 H9B 109.5 . .
C3 C9 H9C 109.5 . .
H9A C9 H9C 109.5 . .
H9B C9 H9C 109.5 . .
O6 Cl1 O5 114.7(8) . .
O6 Cl1 O4 111.3(7) . .
O5 Cl1 O4 100.9(6) . .
O6 Cl1 O3 111.8(5) . .
O5 Cl1 O3 107.5(5) . .
O4 Cl1 O3 110.1(4) . .
H1O1 OW1 H1OW 124.4(4) . .
H1O1 OW1 H2OW 134.1(4) . .
H1OW OW1 H2OW 100.4(4) . .

loop_
_geom_bond_atom_site_label_1
_geom_bond_atom_site_label_2
_geom_bond_distance
_geom_bond_site_symmetry_2
Cu1 N1 2.072(4) .
Cu1 N1 2.072(4) 3
Cu1 N2 2.110(3) 3
Cu1 N2 2.110(3) .
Cu1 O2 2.319(3) 3
Cu1 O2 2.320(3) .
N1 C1 1.479(6) .
N1 C5 1.479(7) 3
N1 C6 1.487(6) .
N2 C7 1.490(5) .
N2 C3 1.504(6) .
N2 C2 1.510(6) .
O1 C8 1.295(5) .
O1 H1O1 1.110(3) .
O2 C8 1.206(5) .
C1 C2 1.497(8) .
C1 H1A 0.9700 .
C1 H1B 0.9700 .
C2 H2A 0.9700 .
C2 H2B 0.9700 .
C3 C4 1.504(8) .
C3 C9 1.533(7) .
C3 H3 0.9800 .
C4 C5 1.518(7) .
C4 H4A 0.9700 .
C4 H4B 0.9700 .
C5 N1 1.479(7) 3
C5 H5A 0.9700 .
C5 H5B 0.9700 .
C6 H6A 0.9600 .
C6 H6B 0.9600 .
C6 H6C 0.9600 .
C7 C8 1.504(6) .
C7 H7A 0.9700 .
C7 H7B 0.9700 .
C9 H9A 0.9600 .
C9 H9B 0.9600 .
C9 H9C 0.9600 .
Cl1 O6 1.293(7) .
Cl1 O5 1.356(6) .
Cl1 O4 1.371(6) .
Cl1 O3 1.396(5) .
OW1 H1O1 1.436(4) .
OW1 H1OW 0.837(4) .
OW1 H2OW 0.833(4) .
